data_1534251
loop_
_publ_author_name
'Belokoneva, E.L.'
'Ruchkina, E.A.'
'Dimitrova, O.V.'

_publ_section_title
;
 Synthesis and crystal structure of the new lead borophosphate Pb2 (B P2
 O8 (OH))
;
_journal_name_full 'Zhurnal Neorganicheskoi Khimii'
_journal_page_first 204
_journal_page_last 207
_journal_volume 48
_journal_year 2003
_chemical_formula_sum 'B H O9 P2 Pb2'
_chemical_name_systematic 'Pb2 (B P2 O8 (O H))'
_space_group_IT_number 14
_symmetry_space_group_name_Hall '-P 2yn'
_symmetry_space_group_name_H-M 'P 1 21/n 1'
_cell_angle_alpha 90
_cell_angle_beta 94.77
_cell_angle_gamma 90
_cell_formula_units_Z 4
_cell_length_a 5.695
_cell_length_b 16.05
_cell_length_c 8.064
_cell_volume 734.535
_citation_journal_id_ASTM ZNOKAQ
_cod_data_source_file Belokoneva_ZNOKAQ_2003_433.cif
_cod_data_source_block H1B1O9P2Pb2
_cod_original_sg_symbol_Hall '-P 2ybc (x-z,y,z)'
_cod_original_formula_sum 'H1 B1 O9 P2 Pb2'
_cod_database_code 1534251

loop_
_symmetry_equiv_pos_as_xyz
x,y,z
-x+1/2,y+1/2,-z+1/2
-x,-y,-z
x-1/2,-y-1/2,z-1/2

loop_
_atom_site_label
_atom_site_type_symbol
_atom_site_fract_x
_atom_site_fract_y
_atom_site_fract_z
_atom_site_occupancy
_atom_site_U_iso_or_equiv
O3 O-2 0.605 0.1465 0.87 1 0.0
O7 O-2 0.427 0.2253 0.667 1 0.0
Pb2 Pb+2 0.75962 0.94213 0.31476 1 0.0
O5 O-2 0.023 0.1056 0.421 1 0.0
O2 O-2 0.74 0.2106 0.322 1 0.0
P2 P+5 0.794 0.1446 0.4544 1 0.0
O6 O-2 0.809 0.0191 0.798 1 0.0
O1 O-2 0.69 0.0508 0.096 1 0.0
O4 O-2 0.581 0.0824 0.452 1 0.0
O8 O-2 0.83 0.1897 0.625 1 0.0
O9 O-2 0.036 0.1336 0.951 1 0.0
P1 P+5 0.7946 0.085 0.9336 1 0.0
B1 B+3 0.648 0.2129 0.742 1 0.0
Pb1 Pb+2 0.33009 0.12268 0.19242 1 0.0
